data_4105264
loop_
_publ_author_name
'Huan He'
'Gao-Juan Cao'
'Shou-Tian Zheng'
'Guo-Yu Yang'

_publ_section_title
;
 Lanthanide Germanate Cluster Organic Frameworks Constructed from
 {Ln8Ge12} or {Ln11Ge12} Cage Cluster Building Blocks
;
_journal_name_full 'Journal of the American Chemical Society'
_journal_page_first 15588
_journal_page_last 15589
_journal_paper_doi 10.1021/ja906735v
_journal_volume 131
_journal_year 2009
_chemical_formula_sum 'C72 H122 Cl Gd11 Ge12 N6 O86'
_chemical_formula_weight 5084.04
_chemical_name_systematic
; 
 ? 
;
_space_group_IT_number 217
_symmetry_cell_setting cubic
_symmetry_space_group_name_Hall 'I -4 2 3'
_symmetry_space_group_name_H-M 'I -4 3 m'
_atom_sites_solution_hydrogens constr
_atom_sites_solution_primary direct
_atom_sites_solution_secondary difmap
_audit_creation_method SHELXL-97
_cell_angle_alpha 90.00
_cell_angle_beta 90.00
_cell_angle_gamma 90.00
_cell_formula_units_Z 8
_cell_length_a 32.0142(4)
_cell_length_b 32.0142(4)
_cell_length_c 32.0142(4)
_cell_measurement_reflns_used 50479
_cell_measurement_temperature 293(2)
_cell_measurement_theta_max 27.4623
_cell_measurement_theta_min 2.0117
_cell_volume 32811.6(7)
_computing_cell_refinement 'CrystalClear (Rigaku Corp., 2000)'
_computing_data_collection 'CrystalClear (Rigaku Corp., 2000)'
_computing_data_reduction 'CrystalClear (Rigaku Corp., 2000)'
_computing_molecular_graphics SHELXTL
_computing_publication_material SHELXTL
_computing_structure_refinement 'SHELXL-97 (Sheldrick, 1997)'
_computing_structure_solution 'SHELXS-97 (Sheldrick, 1990)'
_diffrn_ambient_temperature 293(2)
_diffrn_measured_fraction_theta_full 0.999
_diffrn_measured_fraction_theta_max 0.999
_diffrn_measurement_device_type 'mercury CCD'
_diffrn_measurement_method dtprofit.ref
_diffrn_radiation_monochromator graphite
_diffrn_radiation_source 'fine-focus sealed tube'
_diffrn_radiation_type MoK\a
_diffrn_radiation_wavelength 0.71073
_diffrn_reflns_av_R_equivalents 0.0880
_diffrn_reflns_av_sigmaI/netI 0.0225
_diffrn_reflns_limit_h_max 38
_diffrn_reflns_limit_h_min -38
_diffrn_reflns_limit_k_max 33
_diffrn_reflns_limit_k_min -38
_diffrn_reflns_limit_l_max 38
_diffrn_reflns_limit_l_min -38
_diffrn_reflns_number 121863
_diffrn_reflns_theta_full 25.50
_diffrn_reflns_theta_max 25.50
_diffrn_reflns_theta_min 2.01
_diffrn_standards_decay_% none
_diffrn_standards_interval_count none
_diffrn_standards_interval_time none
_diffrn_standards_number none
_exptl_absorpt_coefficient_mu 6.640
_exptl_absorpt_correction_T_max 1.0000
_exptl_absorpt_correction_T_min 0.7466
_exptl_absorpt_correction_type multi-scan
_exptl_absorpt_process_details 'SADABS (Sheldrick, 1996)'
_exptl_crystal_colour white
_exptl_crystal_density_diffrn 2.058
_exptl_crystal_description block
_exptl_crystal_F_000 19112
_exptl_crystal_size_max 0.10
_exptl_crystal_size_mid 0.10
_exptl_crystal_size_min 0.10
_refine_diff_density_max 2.674
_refine_diff_density_min -2.710
_refine_diff_density_rms 0.203
_refine_ls_abs_structure_details 'Flack H D (1983), Acta Cryst. A39, 876-881'
_refine_ls_abs_structure_Flack 0.11(4)
_refine_ls_extinction_method none
_refine_ls_goodness_of_fit_ref 1.066
_refine_ls_hydrogen_treatment constr
_refine_ls_matrix_type full
_refine_ls_number_parameters 290
_refine_ls_number_reflns 5518
_refine_ls_number_restraints 19
_refine_ls_restrained_S_all 1.067
_refine_ls_R_factor_all 0.0578
_refine_ls_R_factor_gt 0.0577
_refine_ls_shift/su_max 0.001
_refine_ls_shift/su_mean 0.000
_refine_ls_structure_factor_coef Fsqd
_refine_ls_weighting_details 'calc w=1/[\s^2^(Fo^2^)+(0.0638P)^2^+1489.3817P] where P=(Fo^2^+2Fc^2^)/3'
_refine_ls_weighting_scheme calc
_refine_ls_wR_factor_gt 0.1531
_refine_ls_wR_factor_ref 0.1533
_reflns_number_gt 5516
_reflns_number_total 5518
_reflns_threshold_expression >2sigma(I)
_cod_data_source_file ja906735v_si_002_5.cif
_cod_data_source_block FJ-20d-Gd
_cod_database_code 4105264

loop_
_symmetry_equiv_pos_as_xyz
'x, y, z'
'-x, -y, z'
'-x, y, -z'
'x, -y, -z'
'z, x, y'
'z, -x, -y'
'-z, -x, y'
'-z, x, -y'
'y, z, x'
'-y, z, -x'
'y, -z, -x'
'-y, -z, x'
'y, x, z'
'-y, -x, z'
'y, -x, -z'
'-y, x, -z'
'x, z, y'
'-x, z, -y'
'-x, -z, y'
'x, -z, -y'
'z, y, x'
'z, -y, -x'
'-z, y, -x'
'-z, -y, x'
'x+1/2, y+1/2, z+1/2'
'-x+1/2, -y+1/2, z+1/2'
'-x+1/2, y+1/2, -z+1/2'
'x+1/2, -y+1/2, -z+1/2'
'z+1/2, x+1/2, y+1/2'
'z+1/2, -x+1/2, -y+1/2'
'-z+1/2, -x+1/2, y+1/2'
'-z+1/2, x+1/2, -y+1/2'
'y+1/2, z+1/2, x+1/2'
'-y+1/2, z+1/2, -x+1/2'
'y+1/2, -z+1/2, -x+1/2'
'-y+1/2, -z+1/2, x+1/2'
'y+1/2, x+1/2, z+1/2'
'-y+1/2, -x+1/2, z+1/2'
'y+1/2, -x+1/2, -z+1/2'
'-y+1/2, x+1/2, -z+1/2'
'x+1/2, z+1/2, y+1/2'
'-x+1/2, z+1/2, -y+1/2'
'-x+1/2, -z+1/2, y+1/2'
'x+1/2, -z+1/2, -y+1/2'
'z+1/2, y+1/2, x+1/2'
'z+1/2, -y+1/2, -x+1/2'
'-z+1/2, y+1/2, -x+1/2'
'-z+1/2, -y+1/2, x+1/2'

loop_
_atom_site_label
_atom_site_type_symbol
_atom_site_fract_x
_atom_site_fract_y
_atom_site_fract_z
_atom_site_U_iso_or_equiv
_atom_site_adp_type
_atom_site_occupancy
_atom_site_symmetry_multiplicity
_atom_site_calc_flag
_atom_site_refinement_flags
Gd1 Gd 0.63943(4) 0.36057(4) 0.36057(4) 0.0461(5) Uani 1 6 d S
Gd2 Gd 0.80178(3) 0.19822(3) 0.19822(3) 0.0423(4) Uani 1 6 d S
Gd3 Gd 0.62793(3) 0.23331(2) 0.23331(2) 0.0309(2) Uani 1 2 d S
Gd4 Gd 0.67109(2) 0.18133(3) 0.32891(2) 0.0305(2) Uani 1 2 d SD
Gd5 Gd 0.52779(3) 0.18351(3) 0.18351(3) 0.0509(3) Uani 1 2 d S
Ge1 Ge 0.59373(5) 0.33484(6) 0.26393(5) 0.0414(4) Uani 1 1 d .
Ge2 Ge 0.77584(5) 0.15365(4) 0.29539(5) 0.0320(3) Uani 1 1 d .
C1 C 0.5411(5) 0.3500(6) 0.2381(7) 0.059(5) Uani 1 1 d .
C2 C 0.5051(11) 0.3170(10) 0.2396(10) 0.047(7) Uiso 0.50 1 d P
C2' C 0.5465(16) 0.3885(15) 0.2089(15) 0.078(13) Uiso 0.50 1 d P
C3' C 0.5801(13) 0.3881(13) 0.1745(13) 0.066(10) Uiso 0.50 1 d P
C3 C 0.5249(8) 0.2717(8) 0.2379(8) 0.031(6) Uiso 0.50 1 d P
C4 C 0.7895(7) 0.1019(6) 0.3208(6) 0.063(5) Uani 1 1 d .
C5 C 0.7585(13) 0.0695(10) 0.3054(11) 0.057(10) Uani 0.50 1 d P
C5' C 0.8326(11) 0.1024(10) 0.3468(10) 0.047(8) Uiso 0.50 1 d P
C6' C 0.8269(10) 0.1384(9) 0.3775(10) 0.042(7) Uiso 0.50 1 d P
C6 C 0.7118(9) 0.0743(9) 0.3137(9) 0.037(6) Uiso 0.50 1 d P
C7 C 0.5400(6) 0.1224(6) 0.2741(7) 0.060(5) Uani 1 1 d .
C8 C 0.5333(9) 0.0984(8) 0.3084(9) 0.092(8) Uani 1 1 d .
C9 C 0.4986(9) 0.0697(10) 0.3080(11) 0.111(10) Uani 1 1 d .
C10 C 0.4712(9) 0.0752(9) 0.2730(10) 0.105(10) Uani 1 1 d .
C11 C 0.4795(6) 0.1008(7) 0.2396(10) 0.096(10) Uani 1 1 d .
C12 C 0.5778(6) 0.1505(5) 0.2719(6) 0.049(4) Uani 1 1 d .
O1W O 0.6841(4) 0.3159(4) 0.3159(4) 0.037(5) Uani 1 6 d S
O1 O 0.6189(3) 0.3811(3) 0.2826(5) 0.044(4) Uani 1 2 d S
O2 O 0.5890(4) 0.3170(3) 0.3170(3) 0.040(3) Uani 1 2 d S
O2W O 0.621(2) 0.379(2) 0.430(3) 0.13(3) Uiso 0.33 2 d SP
O3 O 0.7553(3) 0.1430(5) 0.2447(3) 0.041(3) Uani 1 2 d S
O3W O 0.7581(4) 0.2419(4) 0.2419(4) 0.028(5) Uani 1 6 d S
O4 O 0.8195(3) 0.1805(3) 0.2731(4) 0.039(3) Uani 1 2 d S
O4W O 0.7964(16) 0.1445(11) 0.1445(11) 0.050(12) Uiso 0.33 2 d SP
O5 O 0.6300(3) 0.3052(3) 0.2377(3) 0.0296(19) Uani 1 1 d .
O5W O 0.5030(10) 0.1328(6) 0.1328(6) 0.132(10) Uani 1 2 d SU
O6 O 0.7434(3) 0.1886(3) 0.3209(3) 0.033(2) Uani 1 1 d .
O7 O 0.5600(5) 0.2614(4) 0.2614(4) 0.073(6) Uani 1 2 d S
O7' O 0.6185(4) 0.3815(4) 0.1865(6) 0.063(5) Uiso 1 2 d S
O8 O 0.5039(6) 0.2454(8) 0.2221(7) 0.056(7) Uani 0.50 1 d P
O8' O 0.5856(9) 0.4144(9) 0.1432(12) 0.147(13) Uiso 1 2 d S
O9 O 0.6917(5) 0.1120(5) 0.3083(5) 0.075(6) Uani 1 2 d SU
O9' O 0.8201(3) 0.1799(3) 0.3595(5) 0.050(4) Uani 1 2 d S
O10 O 0.6832(4) 0.0456(4) 0.3168(4) 0.050(4) Uani 1 2 d S
O10' O 0.8367(8) 0.1371(8) 0.4166(7) 0.065(7) Uani 0.50 1 d PU
O11 O 0.5779(4) 0.1773(4) 0.2406(4) 0.053(3) Uani 1 1 d .
O12 O 0.6037(4) 0.1468(4) 0.2977(4) 0.052(3) Uani 1 1 d .
O6W O 0.6413(4) 0.1155(4) 0.3587(4) 0.080 Uiso 1 2 d SD
N1 N 0.5134(4) 0.1254(5) 0.2390(6) 0.062(5) Uani 1 1 d .

loop_
_atom_site_aniso_label
_atom_site_aniso_U_11
_atom_site_aniso_U_22
_atom_site_aniso_U_33
_atom_site_aniso_U_23
_atom_site_aniso_U_13
_atom_site_aniso_U_12
Gd1 0.0461(5) 0.0461(5) 0.0461(5) -0.0066(5) 0.0066(5) 0.0066(5)
Gd2 0.0423(4) 0.0423(4) 0.0423(4) -0.0046(5) 0.0046(5) 0.0046(5)
Gd3 0.0250(4) 0.0339(3) 0.0339(3) -0.0022(4) -0.0019(3) -0.0019(3)
Gd4 0.0318(3) 0.0280(5) 0.0318(3) 0.0019(3) 0.0037(4) -0.0019(3)
Gd5 0.0250(5) 0.0638(5) 0.0638(5) -0.0197(6) -0.0039(3) -0.0039(3)
Ge1 0.0355(8) 0.0493(9) 0.0393(9) -0.0061(7) -0.0058(7) 0.0126(7)
Ge2 0.0375(8) 0.0263(7) 0.0322(7) 0.0027(6) 0.0033(6) 0.0011(6)
C1 0.040(9) 0.056(11) 0.080(13) 0.002(10) -0.008(9) 0.011(8)
C4 0.091(14) 0.041(9) 0.056(11) 0.018(8) -0.006(10) -0.012(9)
C5 0.09(3) 0.032(16) 0.05(2) -0.003(14) 0.001(19) 0.041(17)
C7 0.045(10) 0.052(10) 0.083(14) -0.021(10) 0.017(9) -0.010(8)
C8 0.090(18) 0.074(16) 0.11(2) 0.002(15) 0.024(15) -0.026(14)
C9 0.065(15) 0.12(2) 0.14(3) 0.02(2) 0.001(17) -0.039(16)
C10 0.089(19) 0.10(2) 0.13(2) 0.047(18) -0.017(17) -0.045(16)
C11 0.034(10) 0.066(13) 0.19(3) 0.017(16) -0.035(14) -0.035(10)
C12 0.045(9) 0.033(8) 0.070(12) -0.014(8) 0.011(9) -0.007(7)
O1W 0.037(5) 0.037(5) 0.037(5) -0.011(6) 0.011(6) 0.011(6)
O1 0.042(5) 0.042(5) 0.048(9) -0.004(5) 0.004(5) 0.010(7)
O2 0.038(8) 0.041(5) 0.041(5) -0.012(7) 0.001(4) 0.001(4)
O3 0.035(5) 0.053(9) 0.035(5) -0.008(5) -0.003(6) 0.008(5)
O3W 0.028(5) 0.028(5) 0.028(5) 0.008(6) -0.008(6) -0.008(6)
O4 0.042(5) 0.042(5) 0.035(7) -0.008(5) 0.008(5) -0.013(6)
O5 0.036(5) 0.025(4) 0.028(5) 0.004(4) 0.000(4) -0.005(4)
O5W 0.094(15) 0.151(12) 0.151(12) -0.083(14) -0.005(8) -0.005(8)
O6 0.035(5) 0.037(5) 0.028(5) -0.016(4) 0.001(4) -0.006(4)
O7 0.025(8) 0.098(10) 0.098(10) -0.046(13) 0.008(5) 0.008(5)
O8 0.021(9) 0.083(17) 0.063(14) -0.026(13) 0.012(9) -0.018(9)
O9 0.096(8) 0.035(8) 0.096(8) 0.021(6) 0.023(11) -0.021(6)
O9' 0.057(6) 0.057(6) 0.036(8) -0.004(4) 0.004(4) 0.038(8)
O10 0.067(7) 0.017(6) 0.067(7) -0.007(4) 0.015(9) 0.007(4)
O10' 0.070(13) 0.082(14) 0.042(10) -0.014(10) -0.002(9) 0.042(11)
O11 0.044(6) 0.057(7) 0.058(7) -0.010(6) 0.005(5) -0.018(5)
O12 0.046(7) 0.056(7) 0.053(7) -0.004(6) 0.007(6) -0.011(6)
N1 0.029(7) 0.046(8) 0.110(14) -0.015(9) -0.014(8) 0.007(6)

loop_
_atom_type_symbol
_atom_type_description
_atom_type_scat_dispersion_real
_atom_type_scat_dispersion_imag
_atom_type_scat_source
C C 0.0033 0.0016 'International Tables Vol C Tables 4.2.6.8 and 6.1.1.4'
H H 0.0000 0.0000 'International Tables Vol C Tables 4.2.6.8 and 6.1.1.4'
N N 0.0061 0.0033 'International Tables Vol C Tables 4.2.6.8 and 6.1.1.4'
O O 0.0106 0.0060 'International Tables Vol C Tables 4.2.6.8 and 6.1.1.4'
Ge Ge 0.1547 1.8001 'International Tables Vol C Tables 4.2.6.8 and 6.1.1.4'
Gd Gd -0.1653 3.9035 'International Tables Vol C Tables 4.2.6.8 and 6.1.1.4'
Cl Cl 0.1484 0.1585 'International Tables Vol C Tables 4.2.6.8 and 6.1.1.4'

loop_
_geom_angle_atom_site_label_1
_geom_angle_atom_site_label_2
_geom_angle_atom_site_label_3
_geom_angle
_geom_angle_site_symmetry_1
_geom_angle_site_symmetry_3
O2W Gd1 O2W 59(4) 7_665 10_656
O2W Gd1 O2W 59(4) 7_665 .
O2W Gd1 O2W 59(4) 10_656 .
O2W Gd1 O1W 146(2) 7_665 .
O2W Gd1 O1W 146(2) 10_656 .
O2W Gd1 O1W 146(2) . .
O2W Gd1 O2 71(2) 7_665 .
O2W Gd1 O2 119.5(7) 10_656 .
O2W Gd1 O2 119.5(7) . .
O1W Gd1 O2 74.5(3) . .
O2W Gd1 O2 119.5(7) 7_665 10_656
O2W Gd1 O2 119.5(7) 10_656 10_656
O2W Gd1 O2 71(2) . 10_656
O1W Gd1 O2 74.5(3) . 10_656
O2 Gd1 O2 113.2(3) . 10_656
O2W Gd1 O2 119.5(7) 7_665 7_665
O2W Gd1 O2 71(2) 10_656 7_665
O2W Gd1 O2 119.5(7) . 7_665
O1W Gd1 O2 74.5(3) . 7_665
O2 Gd1 O2 113.2(3) . 7_665
O2 Gd1 O2 113.2(3) 10_656 7_665
O2W Gd1 O1 139(2) 7_665 7_665
O2W Gd1 O1 86.5(13) 10_656 7_665
O2W Gd1 O1 86.5(13) . 7_665
O1W Gd1 O1 75.1(3) . 7_665
O2 Gd1 O1 149.7(5) . 7_665
O2 Gd1 O1 57.71(7) 10_656 7_665
O2 Gd1 O1 57.71(7) 7_665 7_665
O2W Gd1 O1 86.5(13) 7_665 10_656
O2W Gd1 O1 139(2) 10_656 10_656
O2W Gd1 O1 86.5(13) . 10_656
O1W Gd1 O1 75.1(3) . 10_656
O2 Gd1 O1 57.71(7) . 10_656
O2 Gd1 O1 57.71(7) 10_656 10_656
O2 Gd1 O1 149.7(4) 7_665 10_656
O1 Gd1 O1 113.7(3) 7_665 10_656
O2W Gd1 O1 86.5(13) 7_665 .
O2W Gd1 O1 86.5(13) 10_656 .
O2W Gd1 O1 139(2) . .
O1W Gd1 O1 75.1(3) . .
O2 Gd1 O1 57.71(7) . .
O2 Gd1 O1 149.7(4) 10_656 .
O2 Gd1 O1 57.71(7) 7_665 .
O1 Gd1 O1 113.7(3) 7_665 .
O1 Gd1 O1 113.7(3) 10_656 .
O3W Gd2 O4W 140.7(12) . .
O3W Gd2 O4W 140.7(12) . 10_656
O4W Gd2 O4W 66.6(19) . 10_656
O3W Gd2 O4W 140.7(12) . 7_665
O4W Gd2 O4W 66.6(19) . 7_665
O4W Gd2 O4W 66.6(19) 10_656 7_665
O3W Gd2 O4 73.3(3) . 7_665
O4W Gd2 O4 67.4(12) . 7_665
O4W Gd2 O4 121.8(4) 10_656 7_665
O4W Gd2 O4 121.8(4) 7_665 7_665
O3W Gd2 O4 73.3(3) . 10_656
O4W Gd2 O4 121.8(4) . 10_656
O4W Gd2 O4 121.8(4) 10_656 10_656
O4W Gd2 O4 67.4(12) 7_665 10_656
O4 Gd2 O4 112.1(3) 7_665 10_656
O3W Gd2 O4 73.3(3) . .
O4W Gd2 O4 121.8(4) . .
O4W Gd2 O4 67.4(12) 10_656 .
O4W Gd2 O4 121.8(4) 7_665 .
O4 Gd2 O4 112.1(3) 7_665 .
O4 Gd2 O4 112.1(3) 10_656 .
O3W Gd2 O3 75.3(3) . 10_656
O4W Gd2 O3 144.0(12) . 10_656
O4W Gd2 O3 83.6(7) 10_656 10_656
O4W Gd2 O3 83.6(7) 7_665 10_656
O4 Gd2 O3 148.6(5) 7_665 10_656
O4 Gd2 O3 57.58(7) 10_656 10_656
O4 Gd2 O3 57.58(7) . 10_656
O3W Gd2 O3 75.3(3) . .
O4W Gd2 O3 83.6(7) . .
O4W Gd2 O3 83.6(7) 10_656 .
O4W Gd2 O3 144.0(12) 7_665 .
O4 Gd2 O3 57.58(7) 7_665 .
O4 Gd2 O3 148.6(5) 10_656 .
O4 Gd2 O3 57.58(7) . .
O3 Gd2 O3 113.8(2) 10_656 .
O3W Gd2 O3 75.3(3) . 7_665
O4W Gd2 O3 83.6(7) . 7_665
O4W Gd2 O3 144.0(12) 10_656 7_665
O4W Gd2 O3 83.6(7) 7_665 7_665
O4 Gd2 O3 57.58(7) 7_665 7_665
O4 Gd2 O3 57.58(7) 10_656 7_665
O4 Gd2 O3 148.6(5) . 7_665
O3 Gd2 O3 113.8(2) 10_656 7_665
O3 Gd2 O3 113.8(2) . 7_665
O6 Gd3 O6 84.0(5) 23_656 7_665
O6 Gd3 O5 72.1(3) 23_656 17
O6 Gd3 O5 125.4(3) 7_665 17
O6 Gd3 O5 125.4(3) 23_656 .
O6 Gd3 O5 72.1(3) 7_665 .
O5 Gd3 O5 83.0(5) 17 .
O6 Gd3 O11 88.8(4) 23_656 .
O6 Gd3 O11 140.7(4) 7_665 .
O5 Gd3 O11 88.2(4) 17 .
O5 Gd3 O11 138.9(4) . .
O6 Gd3 O11 140.7(4) 23_656 17
O6 Gd3 O11 88.8(4) 7_665 17
O5 Gd3 O11 138.9(4) 17 17
O5 Gd3 O11 88.2(4) . 17
O11 Gd3 O11 72.8(6) . 17
O6 Gd3 O9' 71.1(3) 23_656 7_665
O6 Gd3 O9' 71.1(3) 7_665 7_665
O5 Gd3 O9' 137.2(2) 17 7_665
O5 Gd3 O9' 137.2(2) . 7_665
O11 Gd3 O9' 70.1(4) . 7_665
O11 Gd3 O9' 70.1(4) 17 7_665
O6 Gd3 O7 136.2(3) 23_656 .
O6 Gd3 O7 136.2(3) 7_665 .
O5 Gd3 O7 69.4(4) 17 .
O5 Gd3 O7 69.4(4) . .
O11 Gd3 O7 69.9(4) . .
O11 Gd3 O7 69.9(4) 17 .
O9' Gd3 O7 129.7(5) 7_665 .
O6 Gd3 Gd4 112.9(2) 23_656 7_665
O6 Gd3 Gd4 36.5(2) 7_665 7_665
O5 Gd3 Gd4 112.5(2) 17 7_665
O5 Gd3 Gd4 37.0(2) . 7_665
O11 Gd3 Gd4 153.3(3) . 7_665
O11 Gd3 Gd4 80.6(3) 17 7_665
O9' Gd3 Gd4 101.50(14) 7_665 7_665
O7 Gd3 Gd4 100.71(18) . 7_665
O6 Gd3 Gd4 36.5(2) 23_656 .
O6 Gd3 Gd4 112.9(2) 7_665 .
O5 Gd3 Gd4 37.0(2) 17 .
O5 Gd3 Gd4 112.5(2) . .
O11 Gd3 Gd4 80.6(3) . .
O11 Gd3 Gd4 153.3(3) 17 .
O9' Gd3 Gd4 101.50(14) 7_665 .
O7 Gd3 Gd4 100.71(18) . .
Gd4 Gd3 Gd4 126.10(3) 7_665 .
O6 Gd3 Gd5 117.5(3) 23_656 .
O6 Gd3 Gd5 117.5(3) 7_665 .
O5 Gd3 Gd5 117.0(2) 17 .
O5 Gd3 Gd5 117.0(2) . .
O11 Gd3 Gd5 36.4(3) . .
O11 Gd3 Gd5 36.4(3) 17 .
O9' Gd3 Gd5 64.3(3) 7_665 .
O7 Gd3 Gd5 65.4(4) . .
Gd4 Gd3 Gd5 116.949(17) 7_665 .
Gd4 Gd3 Gd5 116.949(17) . .
O6 Gd4 O6 76.8(5) . 23_656
O6 Gd4 O5 70.5(3) . 10_656
O6 Gd4 O5 116.1(3) 23_656 10_656
O6 Gd4 O5 116.1(3) . 17
O6 Gd4 O5 70.5(3) 23_656 17
O5 Gd4 O5 76.9(4) 10_656 17
O6 Gd4 O7' 140.2(2) . 10_656
O6 Gd4 O7' 140.2(2) 23_656 10_656
O5 Gd4 O7' 77.3(4) 10_656 10_656
O5 Gd4 O7' 77.3(4) 17 10_656
O6 Gd4 O9 78.0(4) . .
O6 Gd4 O9 78.0(4) 23_656 .
O5 Gd4 O9 140.4(2) 10_656 .
O5 Gd4 O9 140.4(2) 17 .
O7' Gd4 O9 116.7(6) 10_656 .
O6 Gd4 O6W 120.2(4) . .
O6 Gd4 O6W 120.2(4) 23_656 .
O5 Gd4 O6W 123.7(4) 10_656 .
O5 Gd4 O6W 123.7(4) 17 .
O7' Gd4 O6W 61.4(7) 10_656 .
O9 Gd4 O6W 55.4(7) . .
O6 Gd4 O12 75.9(4) . 23_656
O6 Gd4 O12 144.4(3) 23_656 23_656
O5 Gd4 O12 75.0(4) 10_656 23_656
O5 Gd4 O12 143.1(3) 17 23_656
O7' Gd4 O12 73.6(3) 10_656 23_656
O9 Gd4 O12 74.4(3) . 23_656
O6W Gd4 O12 58.4(3) . 23_656
O6 Gd4 O12 144.4(3) . .
O6 Gd4 O12 75.9(4) 23_656 .
O5 Gd4 O12 143.1(3) 10_656 .
O5 Gd4 O12 75.0(4) 17 .
O7' Gd4 O12 73.6(3) 10_656 .
O9 Gd4 O12 74.4(3) . .
O6W Gd4 O12 58.4(3) . .
O12 Gd4 O12 116.7(6) 23_656 .
O6 Gd4 Gd3 35.8(2) . 10_656
O6 Gd4 Gd3 103.3(2) 23_656 10_656
O5 Gd4 Gd3 36.1(2) 10_656 10_656
O5 Gd4 Gd3 103.5(2) 17 10_656
O7' Gd4 Gd3 106.6(2) 10_656 10_656
O9 Gd4 Gd3 106.7(2) . 10_656
O12 Gd4 Gd3 64.7(3) 23_656 10_656
O12 Gd4 Gd3 178.5(3) . 10_656
O6 Gd4 Gd3 103.3(2) . .
O6 Gd4 Gd3 35.8(2) 23_656 .
O5 Gd4 Gd3 103.5(2) 10_656 .
O5 Gd4 Gd3 36.1(2) 17 .
O7' Gd4 Gd3 106.6(2) 10_656 .
O9 Gd4 Gd3 106.7(2) . .
O12 Gd4 Gd3 178.5(3) 23_656 .
O12 Gd4 Gd3 64.7(3) . .
Gd3 Gd4 Gd3 113.90(3) 10_656 .
O10 Gd5 O10' 137.4(7) 36_554 23_656
O10 Gd5 O10' 137.4(7) 36_554 7_665
O10' Gd5 O10' 28.5(13) 23_656 7_665
O10 Gd5 O5W 70.6(8) 36_554 .
O10' Gd5 O5W 69.5(9) 23_656 .
O10' Gd5 O5W 69.5(9) 7_665 .
O10 Gd5 O11 131.3(4) 36_554 .
O10' Gd5 O11 70.5(6) 23_656 .
O10' Gd5 O11 87.4(7) 7_665 .
O5W Gd5 O11 131.4(5) . .
O10 Gd5 O11 131.3(4) 36_554 17
O10' Gd5 O11 87.4(7) 23_656 17
O10' Gd5 O11 70.5(6) 7_665 17
O5W Gd5 O11 131.4(5) . 17
O11 Gd5 O11 71.9(6) . 17
O10 Gd5 O8 72.2(6) 36_554 17
O10' Gd5 O8 139.2(7) 23_656 17
O10' Gd5 O8 149.6(7) 7_665 17
O5W Gd5 O8 140.7(8) . 17
O11 Gd5 O8 68.9(5) . 17
O11 Gd5 O8 83.8(6) 17 17
O10 Gd5 O8 72.2(6) 36_554 .
O10' Gd5 O8 149.6(7) 23_656 .
O10' Gd5 O8 139.2(7) 7_665 .
O5W Gd5 O8 140.7(8) . .
O11 Gd5 O8 83.8(6) . .
O11 Gd5 O8 68.9(5) 17 .
O8 Gd5 O8 24.8(11) 17 .
O10 Gd5 N1 79.8(3) 36_554 .
O10' Gd5 N1 82.8(7) 23_656 .
O10' Gd5 N1 111.0(7) 7_665 .
O5W Gd5 N1 85.5(4) . .
O11 Gd5 N1 63.2(4) . .
O11 Gd5 N1 134.8(4) 17 .
O8 Gd5 N1 75.8(7) 17 .
O8 Gd5 N1 100.2(6) . .
O10 Gd5 N1 79.8(3) 36_554 17
O10' Gd5 N1 111.0(7) 23_656 17
O10' Gd5 N1 82.8(7) 7_665 17
O5W Gd5 N1 85.5(4) . 17
O11 Gd5 N1 134.8(4) . 17
O11 Gd5 N1 63.2(4) 17 17
O8 Gd5 N1 100.2(6) 17 17
O8 Gd5 N1 75.8(7) . 17
N1 Gd5 N1 159.5(6) . 17
O10 Gd5 Gd3 145.2(4) 36_554 .
O10' Gd5 Gd3 75.8(6) 23_656 .
O10' Gd5 Gd3 75.8(6) 7_665 .
O5W Gd5 Gd3 144.2(7) . .
O11 Gd5 Gd3 35.9(3) . .
O11 Gd5 Gd3 35.9(3) 17 .
O8 Gd5 Gd3 73.8(5) 17 .
O8 Gd5 Gd3 73.8(5) . .
N1 Gd5 Gd3 99.0(3) . .
N1 Gd5 Gd3 99.0(3) 17 .
O5 Ge1 O1 108.4(5) . .
O5 Ge1 O2 110.0(5) . .
O1 Ge1 O2 89.2(7) . .
O5 Ge1 C1 121.2(7) . .
O1 Ge1 C1 109.1(8) . .
O2 Ge1 C1 114.1(8) . .
O6 Ge2 O3 109.3(5) . .
O6 Ge2 O4 110.3(5) . .
O3 Ge2 O4 90.9(6) . .
O6 Ge2 C4 120.1(7) . .
O3 Ge2 C4 107.9(8) . .
O4 Ge2 C4 114.2(8) . .
C2' C1 C2 129(3) . .
C2' C1 Ge1 111(2) . .
C2 C1 Ge1 117.3(16) . .
C1 C2 C3 109(2) . .
C3' C2' C1 120(4) . .
O7' C3' O8' 102(3) . .
O7' C3' C3' 56.6(19) . 14_665
O8' C3' C3' 57(2) . 14_665
O7' C3' C2' 117(4) . .
O8' C3' C2' 129(4) . .
C3' C3' C2' 119(2) 14_665 .
O8 C3 O7 121(3) . .
O8 C3 C3 78.5(18) . 17
O7 C3 C3 56.7(11) . 17
O8 C3 C2 116(3) . .
O7 C3 C2 121(2) . .
C3 C3 C2 128.6(15) 17 .
O8 C3 O8 36.5(19) . 17
O7 C3 O8 91.2(16) . 17
C3 C3 O8 42.1(11) 17 17
C2 C3 O8 133(2) . 17
C5 C4 C5' 137(2) . .
C5 C4 Ge2 107.9(16) . .
C5' C4 Ge2 114.2(16) . .
C4 C5 C6 121(2) . .
C6' C5' C4 104(2) . .
O10' C6' O9' 116(2) . .
O10' C6' C5' 125(3) . .
O9' C6' C5' 117(2) . .
O10' C6' C6' 81.3(19) . 14_665
O9' C6' C6' 57.5(13) . 14_665
C5' C6' C6' 116.6(17) . 14_665
O10' C6' O10' 39(2) . 14_665
O9' C6' O10' 88.1(17) . 14_665
C5' C6' O10' 132(2) . 14_665
C6' C6' O10' 42.8(12) 14_665 14_665
C6 C6 O10 63.7(13) 23_656 .
C6 C6 O9 65.2(12) 23_656 .
O10 C6 O9 107(2) . .
C6 C6 C5 124.8(18) 23_656 .
O10 C6 C5 129(3) . .
O9 C6 C5 122(3) . .
C8 C7 N1 126.0(19) . .
C8 C7 C12 120(2) . .
N1 C7 C12 113.8(18) . .
C7 C8 C9 118(3) . .
C10 C9 C8 114(3) . .
C11 C10 C9 124(2) . .
N1 C11 C10 121(2) . .
O12 C12 O11 126.7(16) . .
O12 C12 C7 118.1(18) . .
O11 C12 C7 115.2(18) . .
Ge1 O1 Ge1 129.4(9) . 14_665
Ge1 O1 Gd1 102.7(5) . .
Ge1 O1 Gd1 102.7(5) 14_665 .
Ge1 O2 Ge1 126.4(8) . 17
Ge1 O2 Gd1 106.9(5) . .
Ge1 O2 Gd1 106.9(5) 17 .
Ge2 O3 Ge2 129.3(8) 23_656 .
Ge2 O3 Gd2 99.8(5) 23_656 .
Ge2 O3 Gd2 99.8(5) . .
Ge2 O4 Ge2 126.2(8) 14_665 .
Ge2 O4 Gd2 108.1(5) 14_665 .
Ge2 O4 Gd2 108.1(5) . .
Ge1 O5 Gd3 124.1(5) . .
Ge1 O5 Gd4 125.0(5) . 7_665
Gd3 O5 Gd4 106.9(4) . 7_665
Ge2 O6 Gd3 122.9(5) . 10_656
Ge2 O6 Gd4 125.5(4) . .
Gd3 O6 Gd4 107.7(4) 10_656 .
C3 O7 C3 67(2) 17 .
C3 O7 Gd3 126.2(14) 17 .
C3 O7 Gd3 126.2(14) . .
C3' O7' C3' 67(4) 14_665 .
C3' O7' Gd4 139(2) 14_665 7_665
C3' O7' Gd4 139(2) . 7_665
O8 O8 C3 101.5(18) 17 .
O8 O8 C3 42.1(11) 17 17
C3 O8 C3 59(2) . 17
O8 O8 Gd5 77.6(5) 17 .
C3 O8 Gd5 127.6(18) . .
C3 O8 Gd5 103.2(14) 17 .
C3' O8' C3' 66(4) 14_665 .
C6 O9 C6 50(2) . 23_656
C6 O9 Gd4 154.3(13) . .
C6 O9 Gd4 154.3(13) 23_656 .
C6' O9' C6' 65(3) 14_665 .
C6' O9' Gd3 132.1(14) 14_665 10_656
C6' O9' Gd3 132.1(14) . 10_656
C6 O10 C6 53(3) . 23_656
C6 O10 Gd5 134.8(16) . 30
C6 O10 Gd5 134.8(16) 23_656 30
O10' O10' C6' 98.7(19) 14_665 .
O10' O10' C6' 42.8(12) 14_665 14_665
C6' O10' C6' 56(2) . 14_665
O10' O10' Gd5 75.8(7) 14_665 10_656
C6' O10' Gd5 129(2) . 10_656
C6' O10' Gd5 103.2(14) 14_665 10_656
C12 O11 Gd3 123.9(11) . .
C12 O11 Gd5 128.3(10) . .
Gd3 O11 Gd5 107.7(5) . .
C12 O12 Gd4 143.6(12) . .
C11 N1 C7 116(2) . .
C11 N1 Gd5 124.8(16) . .
C7 N1 Gd5 118.9(11) . .

loop_
_geom_bond_atom_site_label_1
_geom_bond_atom_site_label_2
_geom_bond_distance
_geom_bond_site_symmetry_2
Gd1 O2W 2.37(10) 7_665
Gd1 O2W 2.37(10) 10_656
Gd1 O2W 2.37(10) .
Gd1 O1W 2.47(2) .
Gd1 O2 2.549(14) .
Gd1 O2 2.549(14) 10_656
Gd1 O2 2.549(14) 7_665
Gd1 O1 2.665(16) 7_665
Gd1 O1 2.665(16) 10_656
Gd1 O1 2.665(16) .
Gd2 O3W 2.42(2) .
Gd2 O4W 2.44(5) .
Gd2 O4W 2.44(5) 10_656
Gd2 O4W 2.44(5) 7_665
Gd2 O4 2.527(14) 7_665
Gd2 O4 2.527(14) 10_656
Gd2 O4 2.527(14) .
Gd2 O3 2.749(16) 10_656
Gd2 O3 2.749(16) .
Gd2 O3 2.749(16) 7_665
Gd3 O6 2.300(9) 23_656
Gd3 O6 2.300(9) 7_665
Gd3 O5 2.307(9) 17
Gd3 O5 2.307(9) .
Gd3 O11 2.415(11) .
Gd3 O11 2.415(11) 17
Gd3 O9' 2.453(14) 7_665
Gd3 O7 2.519(15) .
Gd3 Gd4 3.7476(6) 7_665
Gd3 Gd4 3.7476(6) .
Gd3 Gd5 3.9193(14) .
Gd4 O6 2.340(9) .
Gd4 O6 2.340(9) 23_656
Gd4 O5 2.358(9) 10_656
Gd4 O5 2.358(9) 17
Gd4 O7' 2.386(19) 10_656
Gd4 O9 2.41(2) .
Gd4 O6W 2.501(5) .
Gd4 O12 2.622(12) 23_656
Gd4 O12 2.622(12) .
Gd4 Gd3 3.7476(6) 10_656
Gd5 O10 2.350(13) 36_554
Gd5 O10' 2.41(2) 23_656
Gd5 O10' 2.41(2) 7_665
Gd5 O5W 2.43(3) .
Gd5 O11 2.440(13) .
Gd5 O11 2.440(13) 17
Gd5 O8 2.46(2) 17
Gd5 O8 2.46(2) .
Gd5 N1 2.614(18) .
Gd5 N1 2.614(18) 17
Ge1 O5 1.719(10) .
Ge1 O1 1.788(7) .
Ge1 O2 1.799(6) .
Ge1 C1 1.939(18) .
Ge2 O6 1.731(9) .
Ge2 O3 1.785(6) .
Ge2 O4 1.790(6) .
Ge2 C4 1.897(17) .
C1 C2' 1.56(5) .
C1 C2 1.56(4) .
C2 C3 1.59(4) .
C2' C3' 1.54(6) .
C3' O7' 1.31(4) .
C3' O8' 1.32(5) .
C3' C3' 1.44(8) 14_665
C3 O8 1.19(3) .
C3 O7 1.39(3) .
C3 C3 1.53(5) 17
C3 O8 1.74(3) 17
C4 C5 1.52(5) .
C4 C5' 1.61(4) .
C5 C6 1.53(5) .
C5' C6' 1.52(4) .
C6' O10' 1.29(4) .
C6' O9' 1.46(3) .
C6' C6' 1.57(6) 14_665
C6' O10' 1.88(4) 14_665
C6 C6 1.15(6) 23_656
C6 O10 1.30(3) .
C6 O9 1.38(3) .
C7 C8 1.36(3) .
C7 N1 1.41(3) .
C7 C12 1.51(2) .
C8 C9 1.44(3) .
C9 C10 1.43(4) .
C10 C11 1.37(4) .
C11 N1 1.34(2) .
C12 O12 1.18(2) .
C12 O11 1.32(2) .
O1 Ge1 1.788(7) 14_665
O2 Ge1 1.799(6) 17
O3 Ge2 1.785(6) 23_656
O4 Ge2 1.790(6) 14_665
O5 Gd4 2.358(9) 7_665
O6 Gd3 2.300(9) 10_656
O7 C3 1.39(3) 17
O7' C3' 1.31(4) 14_665
O7' Gd4 2.386(19) 7_665
O8 O8 1.05(5) 17
O8 C3 1.74(3) 17
O8' C3' 1.32(5) 14_665
O9 C6 1.38(3) 23_656
O9' C6' 1.46(3) 14_665
O9' Gd3 2.453(14) 10_656
O10 C6 1.30(3) 23_656
O10 Gd5 2.350(13) 30
O10' O10' 1.18(5) 14_665
O10' C6' 1.88(4) 14_665
O10' Gd5 2.41(2) 10_656

loop_
_geom_torsion_atom_site_label_1
_geom_torsion_atom_site_label_2
_geom_torsion_atom_site_label_3
_geom_torsion_atom_site_label_4
_geom_torsion
_geom_torsion_site_symmetry_1
_geom_torsion_site_symmetry_4
O6 Gd3 Gd4 O6 43.2(4) 23_656 .
O6 Gd3 Gd4 O6 2.8(2) 7_665 .
O5 Gd3 Gd4 O6 -116.2(4) 17 .
O5 Gd3 Gd4 O6 -76.5(3) . .
O11 Gd3 Gd4 O6 144.2(4) . .
O11 Gd3 Gd4 O6 145.2(7) 17 .
O9' Gd3 Gd4 O6 76.9(4) 7_665 .
O7 Gd3 Gd4 O6 -148.5(5) . .
Gd4 Gd3 Gd4 O6 -36.6(2) 7_665 .
Gd5 Gd3 Gd4 O6 143.8(2) . .
O6 Gd3 Gd4 O6 -40.4(4) 7_665 23_656
O5 Gd3 Gd4 O6 -159.4(5) 17 23_656
O5 Gd3 Gd4 O6 -119.7(5) . 23_656
O11 Gd3 Gd4 O6 101.0(5) . 23_656
O11 Gd3 Gd4 O6 102.0(8) 17 23_656
O9' Gd3 Gd4 O6 33.7(5) 7_665 23_656
O7 Gd3 Gd4 O6 168.3(6) . 23_656
Gd4 Gd3 Gd4 O6 -79.9(4) 7_665 23_656
Gd5 Gd3 Gd4 O6 100.6(4) . 23_656
O6 Gd3 Gd4 O5 116.0(5) 23_656 10_656
O6 Gd3 Gd4 O5 75.7(3) 7_665 10_656
O5 Gd3 Gd4 O5 -43.4(4) 17 10_656
O5 Gd3 Gd4 O5 -3.7(2) . 10_656
O11 Gd3 Gd4 O5 -143.0(4) . 10_656
O11 Gd3 Gd4 O5 -142.0(7) 17 10_656
O9' Gd3 Gd4 O5 149.8(4) 7_665 10_656
O7 Gd3 Gd4 O5 -75.6(5) . 10_656
Gd4 Gd3 Gd4 O5 36.2(2) 7_665 10_656
Gd5 Gd3 Gd4 O5 -143.3(2) . 10_656
O6 Gd3 Gd4 O5 159.4(5) 23_656 17
O6 Gd3 Gd4 O5 119.0(5) 7_665 17
O5 Gd3 Gd4 O5 39.7(3) . 17
O11 Gd3 Gd4 O5 -99.6(5) . 17
O11 Gd3 Gd4 O5 -98.6(8) 17 17
O9' Gd3 Gd4 O5 -166.8(5) 7_665 17
O7 Gd3 Gd4 O5 -32.3(5) . 17
Gd4 Gd3 Gd4 O5 79.6(4) 7_665 17
Gd5 Gd3 Gd4 O5 -100.0(4) . 17
O6 Gd3 Gd4 O7' -163.4(6) 23_656 10_656
O6 Gd3 Gd4 O7' 156.2(5) 7_665 10_656
O5 Gd3 Gd4 O7' 37.2(6) 17 10_656
O5 Gd3 Gd4 O7' 76.9(5) . 10_656
O11 Gd3 Gd4 O7' -62.4(5) . 10_656
O11 Gd3 Gd4 O7' -61.4(8) 17 10_656
O9' Gd3 Gd4 O7' -129.6(5) 7_665 10_656
O7 Gd3 Gd4 O7' 4.9(6) . 10_656
Gd4 Gd3 Gd4 O7' 116.8(4) 7_665 10_656
Gd5 Gd3 Gd4 O7' -62.8(4) . 10_656
O6 Gd3 Gd4 O9 -38.0(6) 23_656 .
O6 Gd3 Gd4 O9 -78.4(5) 7_665 .
O5 Gd3 Gd4 O9 162.6(5) 17 .
O5 Gd3 Gd4 O9 -157.7(5) . .
O11 Gd3 Gd4 O9 63.0(5) . .
O11 Gd3 Gd4 O9 64.0(8) 17 .
O9' Gd3 Gd4 O9 -4.3(5) 7_665 .
O7 Gd3 Gd4 O9 130.3(6) . .
Gd4 Gd3 Gd4 O9 -117.8(4) 7_665 .
Gd5 Gd3 Gd4 O9 62.6(4) . .
O6 Gd3 Gd4 O6W -97.1(8) 23_656 .
O6 Gd3 Gd4 O6W -137.5(7) 7_665 .
O5 Gd3 Gd4 O6W 103.4(7) 17 .
O5 Gd3 Gd4 O6W 143.2(7) . .
O11 Gd3 Gd4 O6W 3.8(7) . .
O11 Gd3 Gd4 O6W 4.8(9) 17 .
O9' Gd3 Gd4 O6W -63.4(7) 7_665 .
O7 Gd3 Gd4 O6W 71.2(7) . .
Gd4 Gd3 Gd4 O6W -177.0(6) 7_665 .
Gd5 Gd3 Gd4 O6W 3.5(6) . .
O6 Gd3 Gd4 O12 100(11) 23_656 23_656
O6 Gd3 Gd4 O12 60(11) 7_665 23_656
O5 Gd3 Gd4 O12 -60(11) 17 23_656
O5 Gd3 Gd4 O12 -20(11) . 23_656
O11 Gd3 Gd4 O12 -159(11) . 23_656
O11 Gd3 Gd4 O12 -158(11) 17 23_656
O9' Gd3 Gd4 O12 134(11) 7_665 23_656
O7 Gd3 Gd4 O12 -92(11) . 23_656
Gd4 Gd3 Gd4 O12 20(11) 7_665 23_656
Gd5 Gd3 Gd4 O12 -159(11) . 23_656
O6 Gd3 Gd4 O12 -101.2(5) 23_656 .
O6 Gd3 Gd4 O12 -141.6(4) 7_665 .
O5 Gd3 Gd4 O12 99.4(5) 17 .
O5 Gd3 Gd4 O12 139.1(4) . .
O11 Gd3 Gd4 O12 -0.2(4) . .
O11 Gd3 Gd4 O12 0.8(7) 17 .
O9' Gd3 Gd4 O12 -67.4(4) 7_665 .
O7 Gd3 Gd4 O12 67.2(5) . .
Gd4 Gd3 Gd4 O12 179.0(3) 7_665 .
Gd5 Gd3 Gd4 O12 -0.5(3) . .
O6 Gd3 Gd4 Gd3 79.4(4) 23_656 10_656
O6 Gd3 Gd4 Gd3 39.0(3) 7_665 10_656
O5 Gd3 Gd4 Gd3 -80.0(4) 17 10_656
O5 Gd3 Gd4 Gd3 -40.3(3) . 10_656
O11 Gd3 Gd4 Gd3 -179.6(3) . 10_656
O11 Gd3 Gd4 Gd3 -178.6(7) 17 10_656
O9' Gd3 Gd4 Gd3 113.1(3) 7_665 10_656
O7 Gd3 Gd4 Gd3 -112.3(4) . 10_656
Gd4 Gd3 Gd4 Gd3 -0.44(7) 7_665 10_656
Gd5 Gd3 Gd4 Gd3 -179.97(2) . 10_656
O6 Gd3 Gd5 O10 131.0(3) 23_656 36_554
O6 Gd3 Gd5 O10 -131.0(3) 7_665 36_554
O5 Gd3 Gd5 O10 48.1(3) 17 36_554
O5 Gd3 Gd5 O10 -48.1(3) . 36_554
O11 Gd3 Gd5 O10 89.2(5) . 36_554
O11 Gd3 Gd5 O10 -89.2(5) 17 36_554
O9' Gd3 Gd5 O10 180.0 7_665 36_554
O7 Gd3 Gd5 O10 0.0 . 36_554
O6 Gd3 Gd5 O10' -34.3(7) 23_656 23_656
O6 Gd3 Gd5 O10' 63.7(7) 7_665 23_656
O5 Gd3 Gd5 O10' -117.2(7) 17 23_656
O5 Gd3 Gd5 O10' 146.6(7) . 23_656
O11 Gd3 Gd5 O10' -76.1(8) . 23_656
O11 Gd3 Gd5 O10' 105.5(8) 17 23_656
O9' Gd3 Gd5 O10' 14.7(7) 7_665 23_656
O7 Gd3 Gd5 O10' -165.3(7) . 23_656
Gd4 Gd3 Gd5 O10' 104.9(7) 7_665 23_656
Gd4 Gd3 Gd5 O10' -75.5(7) . 23_656
O6 Gd3 Gd5 O10' -63.7(7) 23_656 7_665
O6 Gd3 Gd5 O10' 34.3(7) 7_665 7_665
O5 Gd3 Gd5 O10' -146.6(7) 17 7_665
O5 Gd3 Gd5 O10' 117.2(7) . 7_665
O11 Gd3 Gd5 O10' -105.5(8) . 7_665
O11 Gd3 Gd5 O10' 76.1(8) 17 7_665
O9' Gd3 Gd5 O10' -14.7(7) 7_665 7_665
O7 Gd3 Gd5 O10' 165.3(7) . 7_665
Gd4 Gd3 Gd5 O10' 75.5(7) 7_665 7_665
Gd4 Gd3 Gd5 O10' -104.9(7) . 7_665
O6 Gd3 Gd5 O5W -49.0(3) 23_656 .
O6 Gd3 Gd5 O5W 49.0(3) 7_665 .
O5 Gd3 Gd5 O5W -131.9(3) 17 .
O5 Gd3 Gd5 O5W 131.9(3) . .
O11 Gd3 Gd5 O5W -90.8(5) . .
O11 Gd3 Gd5 O5W 90.8(5) 17 .
O9' Gd3 Gd5 O5W 0.0 7_665 .
O7 Gd3 Gd5 O5W 180.0 . .
O6 Gd3 Gd5 O11 41.8(6) 23_656 .
O6 Gd3 Gd5 O11 139.8(6) 7_665 .
O5 Gd3 Gd5 O11 -41.1(6) 17 .
O5 Gd3 Gd5 O11 -137.2(6) . .
O11 Gd3 Gd5 O11 -178.4(10) 17 .
O9' Gd3 Gd5 O11 90.8(5) 7_665 .
O7 Gd3 Gd5 O11 -89.2(5) . .
Gd4 Gd3 Gd5 O11 -179.0(5) 7_665 .
Gd4 Gd3 Gd5 O11 0.6(5) . .
O6 Gd3 Gd5 O11 -139.8(6) 23_656 17
O6 Gd3 Gd5 O11 -41.8(6) 7_665 17
O5 Gd3 Gd5 O11 137.2(6) 17 17
O5 Gd3 Gd5 O11 41.1(6) . 17
O11 Gd3 Gd5 O11 178.4(10) . 17
O9' Gd3 Gd5 O11 -90.8(5) 7_665 17
O7 Gd3 Gd5 O11 89.2(5) . 17
Gd4 Gd3 Gd5 O11 -0.6(5) 7_665 17
Gd4 Gd3 Gd5 O11 179.0(5) . 17
O6 Gd3 Gd5 O8 118.1(6) 23_656 17
O6 Gd3 Gd5 O8 -143.9(6) 7_665 17
O5 Gd3 Gd5 O8 35.1(6) 17 17
O5 Gd3 Gd5 O8 -61.0(6) . 17
O11 Gd3 Gd5 O8 76.3(8) . 17
O11 Gd3 Gd5 O8 -102.1(7) 17 17
O9' Gd3 Gd5 O8 167.1(6) 7_665 17
O7 Gd3 Gd5 O8 -12.9(6) . 17
Gd4 Gd3 Gd5 O8 -102.7(6) 7_665 17
Gd4 Gd3 Gd5 O8 76.9(6) . 17
O6 Gd3 Gd5 O8 143.9(6) 23_656 .
O6 Gd3 Gd5 O8 -118.1(6) 7_665 .
O5 Gd3 Gd5 O8 61.0(6) 17 .
O5 Gd3 Gd5 O8 -35.1(6) . .
O11 Gd3 Gd5 O8 102.1(7) . .
O11 Gd3 Gd5 O8 -76.3(8) 17 .
O9' Gd3 Gd5 O8 -167.1(6) 7_665 .
O7 Gd3 Gd5 O8 12.9(6) . .
Gd4 Gd3 Gd5 O8 -76.9(6) 7_665 .
Gd4 Gd3 Gd5 O8 102.7(6) . .
O6 Gd3 Gd5 N1 45.9(4) 23_656 .
O6 Gd3 Gd5 N1 143.8(4) 7_665 .
O5 Gd3 Gd5 N1 -37.1(4) 17 .
O5 Gd3 Gd5 N1 -133.2(4) . .
O11 Gd3 Gd5 N1 4.0(6) . .
O11 Gd3 Gd5 N1 -174.3(6) 17 .
O9' Gd3 Gd5 N1 94.8(3) 7_665 .
O7 Gd3 Gd5 N1 -85.2(3) . .
Gd4 Gd3 Gd5 N1 -175.0(3) 7_665 .
Gd4 Gd3 Gd5 N1 4.6(3) . .
O6 Gd3 Gd5 N1 -143.8(4) 23_656 17
O6 Gd3 Gd5 N1 -45.9(4) 7_665 17
O5 Gd3 Gd5 N1 133.2(4) 17 17
O5 Gd3 Gd5 N1 37.1(4) . 17
O11 Gd3 Gd5 N1 174.3(6) . 17
O11 Gd3 Gd5 N1 -4.0(6) 17 17
O9' Gd3 Gd5 N1 -94.8(3) 7_665 17
O7 Gd3 Gd5 N1 85.2(3) . 17
Gd4 Gd3 Gd5 N1 -4.6(3) 7_665 17
Gd4 Gd3 Gd5 N1 175.0(3) . 17
O5 Ge1 C1 C2' -82(2) . .
O1 Ge1 C1 C2' 45(2) . .
O2 Ge1 C1 C2' 143(2) . .
O5 Ge1 C1 C2 83(2) . .
O1 Ge1 C1 C2 -150.5(18) . .
O2 Ge1 C1 C2 -53(2) . .
C2' C1 C2 C3 128(3) . .
Ge1 C1 C2 C3 -32(3) . .
C2 C1 C2' C3' -109(4) . .
Ge1 C1 C2' C3' 53(4) . .
C1 C2' C3' O7' -57(5) . .
C1 C2' C3' O8' 169(4) . .
C1 C2' C3' C3' -121(3) . 14_665
C1 C2 C3 O8 -150(2) . .
C1 C2 C3 O7 43(3) . .
C1 C2 C3 C3 113.7(19) . 17
C1 C2 C3 O8 170(2) . 17
O6 Ge2 C4 C5 93.3(19) . .
O3 Ge2 C4 C5 -33(2) . .
O4 Ge2 C4 C5 -132.2(18) . .
O6 Ge2 C4 C5' -94.2(18) . .
O3 Ge2 C4 C5' 139.7(17) . .
O4 Ge2 C4 C5' 40.2(19) . .
C5' C4 C5 C6 129(3) . .
Ge2 C4 C5 C6 -61(3) . .
C5 C4 C5' C6' -136(3) . .
Ge2 C4 C5' C6' 55(3) . .
C4 C5' C6' O10' 136(3) . .
C4 C5' C6' O9' -61(3) . .
C4 C5' C6' C6' -125.7(15) . 14_665
C4 C5' C6' O10' -175(2) . 14_665
C4 C5 C6 C6 124(2) . 23_656
C4 C5 C6 O10 -153(3) . .
C4 C5 C6 O9 44(4) . .
N1 C7 C8 C9 7(4) . .
C12 C7 C8 C9 -175(2) . .
C7 C8 C9 C10 -10(4) . .
C8 C9 C10 C11 9(5) . .
C9 C10 C11 N1 -5(5) . .
C8 C7 C12 O12 10(3) . .
N1 C7 C12 O12 -172.2(16) . .
C8 C7 C12 O11 -169(2) . .
N1 C7 C12 O11 8(2) . .
O5 Ge1 O1 Ge1 23.1(13) . 14_665
O2 Ge1 O1 Ge1 134.0(12) . 14_665
C1 Ge1 O1 Ge1 -110.7(12) . 14_665
O5 Ge1 O1 Gd1 -95.3(5) . .
O2 Ge1 O1 Gd1 15.6(6) . .
C1 Ge1 O1 Gd1 130.9(8) . .
O2W Gd1 O1 Ge1 -83(2) 7_665 .
O2W Gd1 O1 Ge1 -141(2) 10_656 .
O2W Gd1 O1 Ge1 -112.1(5) . .
O1W Gd1 O1 Ge1 67.9(5) . .
O2 Gd1 O1 Ge1 -12.9(5) . .
O2 Gd1 O1 Ge1 67.9(5) 10_656 .
O2 Gd1 O1 Ge1 148.8(8) 7_665 .
O1 Gd1 O1 Ge1 133.99(10) 7_665 .
O1 Gd1 O1 Ge1 1.9(9) 10_656 .
O2W Gd1 O1 Ge1 141(2) 7_665 14_665
O2W Gd1 O1 Ge1 83(2) 10_656 14_665
O2W Gd1 O1 Ge1 112.1(5) . 14_665
O1W Gd1 O1 Ge1 -67.9(5) . 14_665
O2 Gd1 O1 Ge1 -148.8(8) . 14_665
O2 Gd1 O1 Ge1 -67.9(5) 10_656 14_665
O2 Gd1 O1 Ge1 12.9(5) 7_665 14_665
O1 Gd1 O1 Ge1 -1.9(9) 7_665 14_665
O1 Gd1 O1 Ge1 -133.99(10) 10_656 14_665
O5 Ge1 O2 Ge1 -34.2(11) . 17
O1 Ge1 O2 Ge1 -143.5(10) . 17
C1 Ge1 O2 Ge1 106.0(11) . 17
O5 Ge1 O2 Gd1 92.7(5) . .
O1 Ge1 O2 Gd1 -16.6(6) . .
C1 Ge1 O2 Gd1 -127.2(7) . .
O2W Gd1 O2 Ge1 111.2(5) 7_665 .
O2W Gd1 O2 Ge1 77(3) 10_656 .
O2W Gd1 O2 Ge1 145(3) . .
O1W Gd1 O2 Ge1 -68.8(5) . .
O2 Gd1 O2 Ge1 -134.06(12) 10_656 .
O2 Gd1 O2 Ge1 -3.6(10) 7_665 .
O1 Gd1 O2 Ge1 -68.8(5) 7_665 .
O1 Gd1 O2 Ge1 -150.8(8) 10_656 .
O1 Gd1 O2 Ge1 13.1(5) . .
O2W Gd1 O2 Ge1 -111.2(5) 7_665 17
O2W Gd1 O2 Ge1 -145(3) 10_656 17
O2W Gd1 O2 Ge1 -77(3) . 17
O1W Gd1 O2 Ge1 68.8(5) . 17
O2 Gd1 O2 Ge1 3.6(10) 10_656 17
O2 Gd1 O2 Ge1 134.06(12) 7_665 17
O1 Gd1 O2 Ge1 68.8(5) 7_665 17
O1 Gd1 O2 Ge1 -13.1(5) 10_656 17
O1 Gd1 O2 Ge1 150.8(8) . 17
O6 Ge2 O3 Ge2 -14.7(13) . 23_656
O4 Ge2 O3 Ge2 -126.6(12) . 23_656
C4 Ge2 O3 Ge2 117.5(13) . 23_656
O6 Ge2 O3 Gd2 96.6(5) . .
O4 Ge2 O3 Gd2 -15.3(6) . .
C4 Ge2 O3 Gd2 -131.2(7) . .
O3W Gd2 O3 Ge2 66.5(5) . 23_656
O4W Gd2 O3 Ge2 -80.0(11) . 23_656
O4W Gd2 O3 Ge2 -147.0(11) 10_656 23_656
O4W Gd2 O3 Ge2 -113.5(5) 7_665 23_656
O4 Gd2 O3 Ge2 -12.8(5) 7_665 23_656
O4 Gd2 O3 Ge2 66.5(5) 10_656 23_656
O4 Gd2 O3 Ge2 145.7(8) . 23_656
O3 Gd2 O3 Ge2 132.80(9) 10_656 23_656
O3 Gd2 O3 Ge2 0.2(9) 7_665 23_656
O3W Gd2 O3 Ge2 -66.5(5) . .
O4W Gd2 O3 Ge2 147.0(11) . .
O4W Gd2 O3 Ge2 80.0(11) 10_656 .
O4W Gd2 O3 Ge2 113.5(5) 7_665 .
O4 Gd2 O3 Ge2 -145.7(8) 7_665 .
O4 Gd2 O3 Ge2 -66.5(5) 10_656 .
O4 Gd2 O3 Ge2 12.8(5) . .
O3 Gd2 O3 Ge2 -0.2(9) 10_656 .
O3 Gd2 O3 Ge2 -132.80(9) 7_665 .
O6 Ge2 O4 Ge2 36.4(12) . 14_665
O3 Ge2 O4 Ge2 147.5(11) . 14_665
C4 Ge2 O4 Ge2 -102.4(12) . 14_665
O6 Ge2 O4 Gd2 -93.8(6) . .
O3 Ge2 O4 Gd2 17.3(7) . .
C4 Ge2 O4 Gd2 127.4(8) . .
O3W Gd2 O4 Ge2 -69.8(6) . 14_665
O4W Gd2 O4 Ge2 150.4(14) . 14_665
O4W Gd2 O4 Ge2 110.2(6) 10_656 14_665
O4W Gd2 O4 Ge2 70.0(15) 7_665 14_665
O4 Gd2 O4 Ge2 -133.25(14) 7_665 14_665
O4 Gd2 O4 Ge2 -6.3(10) 10_656 14_665
O3 Gd2 O4 Ge2 13.2(5) 10_656 14_665
O3 Gd2 O4 Ge2 -152.8(9) . 14_665
O3 Gd2 O4 Ge2 -69.8(6) 7_665 14_665
O3W Gd2 O4 Ge2 69.8(6) . .
O4W Gd2 O4 Ge2 -70.0(15) . .
O4W Gd2 O4 Ge2 -110.2(6) 10_656 .
O4W Gd2 O4 Ge2 -150.4(14) 7_665 .
O4 Gd2 O4 Ge2 6.3(10) 7_665 .
O4 Gd2 O4 Ge2 133.25(14) 10_656 .
O3 Gd2 O4 Ge2 152.8(9) 10_656 .
O3 Gd2 O4 Ge2 -13.2(5) . .
O3 Gd2 O4 Ge2 69.8(6) 7_665 .
O1 Ge1 O5 Gd3 150.4(7) . .
O2 Ge1 O5 Gd3 54.3(7) . .
C1 Ge1 O5 Gd3 -82.5(9) . .
O1 Ge1 O5 Gd4 -55.3(8) . 7_665
O2 Ge1 O5 Gd4 -151.3(6) . 7_665
C1 Ge1 O5 Gd4 71.8(9) . 7_665
O6 Gd3 O5 Ge1 -120.4(5) 23_656 .
O6 Gd3 O5 Ge1 170.9(7) 7_665 .
O5 Gd3 O5 Ge1 -58.3(7) 17 .
O11 Gd3 O5 Ge1 20.8(9) . .
O11 Gd3 O5 Ge1 81.6(6) 17 .
O9' Gd3 O5 Ge1 139.1(6) 7_665 .
O7 Gd3 O5 Ge1 12.3(6) . .
Gd4 Gd3 O5 Ge1 158.3(8) 7_665 .
Gd4 Gd3 O5 Ge1 -81.1(6) . .
Gd5 Gd3 O5 Ge1 58.6(6) . .
O6 Gd3 O5 Gd4 81.3(5) 23_656 7_665
O6 Gd3 O5 Gd4 12.7(3) 7_665 7_665
O5 Gd3 O5 Gd4 143.49(19) 17 7_665
O11 Gd3 O5 Gd4 -137.5(5) . 7_665
O11 Gd3 O5 Gd4 -76.7(4) 17 7_665
O9' Gd3 O5 Gd4 -19.2(7) 7_665 7_665
O7 Gd3 O5 Gd4 -145.9(5) . 7_665
Gd4 Gd3 O5 Gd4 120.7(3) . 7_665
Gd5 Gd3 O5 Gd4 -99.7(3) . 7_665
O3 Ge2 O6 Gd3 -153.2(7) . 10_656
O4 Ge2 O6 Gd3 -54.7(8) . 10_656
C4 Ge2 O6 Gd3 81.3(9) . 10_656
O3 Ge2 O6 Gd4 51.7(8) . .
O4 Ge2 O6 Gd4 150.3(7) . .
C4 Ge2 O6 Gd4 -73.7(9) . .
O6 Gd4 O6 Ge2 -65.0(7) 23_656 .
O5 Gd4 O6 Ge2 170.8(7) 10_656 .
O5 Gd4 O6 Ge2 -125.3(6) 17 .
O7' Gd4 O6 Ge2 132.8(8) 10_656 .
O9 Gd4 O6 Ge2 15.2(6) . .
O6W Gd4 O6 Ge2 52.5(8) . .
O12 Gd4 O6 Ge2 92.0(7) 23_656 .
O12 Gd4 O6 Ge2 -24.4(10) . .
Gd3 Gd4 O6 Ge2 158.2(9) 10_656 .
Gd3 Gd4 O6 Ge2 -89.3(6) . .
O6 Gd4 O6 Gd3 136.8(2) 23_656 10_656
O5 Gd4 O6 Gd3 12.7(3) 10_656 10_656
O5 Gd4 O6 Gd3 76.5(5) 17 10_656
O7' Gd4 O6 Gd3 -25.4(9) 10_656 10_656
O9 Gd4 O6 Gd3 -142.9(5) . 10_656
O6W Gd4 O6 Gd3 -105.7(5) . 10_656
O12 Gd4 O6 Gd3 -66.2(4) 23_656 10_656
O12 Gd4 O6 Gd3 177.5(5) . 10_656
Gd3 Gd4 O6 Gd3 112.5(3) . 10_656
O8 C3 O7 C3 -48(3) . 17
C2 C3 O7 C3 118(2) . 17
O8 C3 O7 C3 -25.6(18) 17 17
O8 C3 O7 Gd3 71(3) . .
C3 C3 O7 Gd3 118.7(18) 17 .
C2 C3 O7 Gd3 -123(2) . .
O8 C3 O7 Gd3 93.2(16) 17 .
O6 Gd3 O7 C3 -62.0(19) 23_656 17
O6 Gd3 O7 C3 147.7(15) 7_665 17
O5 Gd3 O7 C3 -92.1(16) 17 17
O5 Gd3 O7 C3 177.8(17) . 17
O11 Gd3 O7 C3 3.7(16) . 17
O11 Gd3 O7 C3 82.0(17) 17 17
O9' Gd3 O7 C3 42.9(16) 7_665 17
Gd4 Gd3 O7 C3 157.8(16) 7_665 17
Gd4 Gd3 O7 C3 -72.0(17) . 17
Gd5 Gd3 O7 C3 42.9(16) . 17
O6 Gd3 O7 C3 -147.7(15) 23_656 .
O6 Gd3 O7 C3 62.0(19) 7_665 .
O5 Gd3 O7 C3 -177.8(17) 17 .
O5 Gd3 O7 C3 92.1(16) . .
O11 Gd3 O7 C3 -82.0(17) . .
O11 Gd3 O7 C3 -3.7(16) 17 .
O9' Gd3 O7 C3 -42.9(16) 7_665 .
Gd4 Gd3 O7 C3 72.0(17) 7_665 .
Gd4 Gd3 O7 C3 -157.8(16) . .
Gd5 Gd3 O7 C3 -42.9(16) . .
O8' C3' O7' C3' 37(4) . 14_665
C2' C3' O7' C3' -109(3) . 14_665
O8' C3' O7' Gd4 -104(4) . 7_665
C3' C3' O7' Gd4 -140(4) 14_665 7_665
C2' C3' O7' Gd4 111(4) . 7_665
O7 C3 O8 O8 39(2) . 17
C3 C3 O8 O8 0.000(7) 17 17
C2 C3 O8 O8 -127(2) . 17
O7 C3 O8 C3 39(2) . 17
C2 C3 O8 C3 -127(2) . 17
O8 C3 O8 C3 0.000(7) 17 17
O7 C3 O8 Gd5 -44(4) . .
C3 C3 O8 Gd5 -83.1(19) 17 .
C2 C3 O8 Gd5 149(2) . .
O8 C3 O8 Gd5 -83.1(19) 17 .
O10 Gd5 O8 O8 85.9(2) 36_554 17
O10' Gd5 O8 O8 -82.9(16) 23_656 17
O10' Gd5 O8 O8 -129.8(12) 7_665 17
O5W Gd5 O8 O8 105.6(8) . 17
O11 Gd5 O8 O8 -51.1(3) . 17
O11 Gd5 O8 O8 -124.0(3) 17 17
N1 Gd5 O8 O8 10.2(3) . 17
N1 Gd5 O8 O8 169.6(3) 17 17
Gd3 Gd5 O8 O8 -86.35(18) . 17
O10 Gd5 O8 C3 -179(3) 36_554 .
O10' Gd5 O8 C3 12(4) 23_656 .
O10' Gd5 O8 C3 -35(3) 7_665 .
O5W Gd5 O8 C3 -159(2) . .
O11 Gd5 O8 C3 44(2) . .
O11 Gd5 O8 C3 -29(2) 17 .
O8 Gd5 O8 C3 95(2) 17 .
N1 Gd5 O8 C3 105(2) . .
N1 Gd5 O8 C3 -95(3) 17 .
Gd3 Gd5 O8 C3 9(2) . .
O10 Gd5 O8 C3 119.6(13) 36_554 17
O10' Gd5 O8 C3 -49(2) 23_656 17
O10' Gd5 O8 C3 -96.2(17) 7_665 17
O5W Gd5 O8 C3 139.2(11) . 17
O11 Gd5 O8 C3 -17.4(12) . 17
O11 Gd5 O8 C3 -90.4(12) 17 17
O8 Gd5 O8 C3 33.7(12) 17 17
N1 Gd5 O8 C3 43.9(13) . 17
N1 Gd5 O8 C3 -156.7(13) 17 17
Gd3 Gd5 O8 C3 -52.7(11) . 17
O7' C3' O8' C3' -36(4) . 14_665
C2' C3' O8' C3' 103(4) . 14_665
O10 C6 O9 C6 -49(2) . 23_656
C5 C6 O9 C6 117(2) . 23_656
C6 C6 O9 Gd4 163(4) 23_656 .
O10 C6 O9 Gd4 114(3) . .
C5 C6 O9 Gd4 -80(5) . .
O6 Gd4 O9 C6 66(4) . .
O6 Gd4 O9 C6 145(4) 23_656 .
O5 Gd4 O9 C6 28(4) 10_656 .
O5 Gd4 O9 C6 -178(4) 17 .
O7' Gd4 O9 C6 -75(4) 10_656 .
O6W Gd4 O9 C6 -75(4) . .
O12 Gd4 O9 C6 -13(4) 23_656 .
O12 Gd4 O9 C6 -137(4) . .
Gd3 Gd4 O9 C6 44(4) 10_656 .
Gd3 Gd4 O9 C6 166(4) . .
O6 Gd4 O9 C6 -145(4) . 23_656
O6 Gd4 O9 C6 -66(4) 23_656 23_656
O5 Gd4 O9 C6 178(4) 10_656 23_656
O5 Gd4 O9 C6 -28(4) 17 23_656
O7' Gd4 O9 C6 75(4) 10_656 23_656
O6W Gd4 O9 C6 75(4) . 23_656
O12 Gd4 O9 C6 137(4) 23_656 23_656
O12 Gd4 O9 C6 13(4) . 23_656
Gd3 Gd4 O9 C6 -166(4) 10_656 23_656
Gd3 Gd4 O9 C6 -44(4) . 23_656
O10' C6' O9' C6' 59(3) . 14_665
C5' C6' O9' C6' -106(2) . 14_665
O10' C6' O9' C6' 31.8(17) 14_665 14_665
O10' C6' O9' Gd3 -66(3) . 10_656
C5' C6' O9' Gd3 129(2) . 10_656
C6' C6' O9' Gd3 -125(2) 14_665 10_656
O10' C6' O9' Gd3 -93.5(17) 14_665 10_656
O9 C6 O10 C6 50(2) . 23_656
C5 C6 O10 C6 -115(3) . 23_656
C6 C6 O10 Gd5 119(2) 23_656 30
O9 C6 O10 Gd5 169.2(10) . 30
C5 C6 O10 Gd5 5(4) . 30
O9' C6' O10' O10' -47(2) . 14_665
C5' C6' O10' O10' 116(3) . 14_665
C6' C6' O10' O10' 0.000(3) 14_665 14_665
O9' C6' O10' C6' -47(2) . 14_665
C5' C6' O10' C6' 116(3) . 14_665
O10' C6' O10' C6' 0.000(3) 14_665 14_665
O9' C6' O10' Gd5 32(4) . 10_656
C5' C6' O10' Gd5 -165(2) . 10_656
C6' C6' O10' Gd5 79(2) 14_665 10_656
O10' C6' O10' Gd5 79(2) 14_665 10_656
O12 C12 O11 Gd3 -9(2) . .
C7 C12 O11 Gd3 170.7(10) . .
O12 C12 O11 Gd5 175.3(13) . .
C7 C12 O11 Gd5 -5(2) . .
O6 Gd3 O11 C12 39.7(12) 23_656 .
O6 Gd3 O11 C12 118.8(12) 7_665 .
O5 Gd3 O11 C12 -32.5(12) 17 .
O5 Gd3 O11 C12 -109.6(13) . .
O11 Gd3 O11 C12 -175.6(11) 17 .
O9' Gd3 O11 C12 110.0(13) 7_665 .
O7 Gd3 O11 C12 -101.2(13) . .
Gd4 Gd3 O11 C12 -174.5(9) 7_665 .
Gd4 Gd3 O11 C12 4.0(12) . .
Gd5 Gd3 O11 C12 -176.6(15) . .
O6 Gd3 O11 Gd5 -143.7(5) 23_656 .
O6 Gd3 O11 Gd5 -64.7(8) 7_665 .
O5 Gd3 O11 Gd5 144.1(5) 17 .
O5 Gd3 O11 Gd5 67.0(7) . .
O11 Gd3 O11 Gd5 1.0(6) 17 .
O9' Gd3 O11 Gd5 -73.5(4) 7_665 .
O7 Gd3 O11 Gd5 75.4(5) . .
Gd4 Gd3 O11 Gd5 2.0(10) 7_665 .
Gd4 Gd3 O11 Gd5 -179.5(4) . .
O10 Gd5 O11 C12 45.8(15) 36_554 .
O10' Gd5 O11 C12 -90.9(15) 23_656 .
O10' Gd5 O11 C12 -114.4(14) 7_665 .
O5W Gd5 O11 C12 -54.9(16) . .
O11 Gd5 O11 C12 175.4(12) 17 .
O8 Gd5 O11 C12 85.1(14) 17 .
O8 Gd5 O11 C12 105.5(14) . .
N1 Gd5 O11 C12 0.8(13) . .
N1 Gd5 O11 C12 168.5(12) 17 .
Gd3 Gd5 O11 C12 176.4(16) . .
O10 Gd5 O11 Gd3 -130.5(5) 36_554 .
O10' Gd5 O11 Gd3 92.7(8) 23_656 .
O10' Gd5 O11 Gd3 69.3(7) 7_665 .
O5W Gd5 O11 Gd3 128.7(8) . .
O11 Gd5 O11 Gd3 -1.0(6) 17 .
O8 Gd5 O11 Gd3 -91.3(7) 17 .
O8 Gd5 O11 Gd3 -70.8(6) . .
N1 Gd5 O11 Gd3 -175.5(7) . .
N1 Gd5 O11 Gd3 -7.9(8) 17 .
O11 C12 O12 Gd4 11(3) . .
C7 C12 O12 Gd4 -168.7(12) . .
O6 Gd4 O12 C12 -83(2) . .
O6 Gd4 O12 C12 -41.7(19) 23_656 .
O5 Gd4 O12 C12 73(2) 10_656 .
O5 Gd4 O12 C12 31.5(19) 17 .
O7' Gd4 O12 C12 112(2) 10_656 .
O9 Gd4 O12 C12 -123(2) . .
O6W Gd4 O12 C12 179(2) . .
O12 Gd4 O12 C12 174.0(17) 23_656 .
Gd3 Gd4 O12 C12 15(12) 10_656 .
Gd3 Gd4 O12 C12 -5.4(19) . .
C10 C11 N1 C7 2(4) . .
C10 C11 N1 Gd5 -170(2) . .
C8 C7 N1 C11 -3(3) . .
C12 C7 N1 C11 179.7(19) . .
C8 C7 N1 Gd5 169.6(19) . .
C12 C7 N1 Gd5 -7.8(19) . .
O10 Gd5 N1 C11 29(2) 36_554 .
O10' Gd5 N1 C11 -112(2) 23_656 .
O10' Gd5 N1 C11 -109(2) 7_665 .
O5W Gd5 N1 C11 -43(2) . .
O11 Gd5 N1 C11 176(2) . .
O11 Gd5 N1 C11 168.5(18) 17 .
O8 Gd5 N1 C11 103(2) 17 .
O8 Gd5 N1 C11 98(2) . .
N1 Gd5 N1 C11 22(3) 17 .
Gd3 Gd5 N1 C11 173.2(19) . .
O10 Gd5 N1 C7 -143.2(13) 36_554 .
O10' Gd5 N1 C7 75.8(14) 23_656 .
O10' Gd5 N1 C7 79.7(14) 7_665 .
O5W Gd5 N1 C7 145.6(15) . .
O11 Gd5 N1 C7 4.1(12) . .
O11 Gd5 N1 C7 -3.2(16) 17 .
O8 Gd5 N1 C7 -69.2(13) 17 .
O8 Gd5 N1 C7 -73.6(13) . .
N1 Gd5 N1 C7 -150.3(15) 17 .
Gd3 Gd5 N1 C7 1.4(13) . .
